data_1100364
loop_
_publ_author_name
'Boche, Gernot'
'Langlotz, Ira'
'Marsch, Michael'
'Harms, Klaus'
'Frenking, Gernot'

_publ_section_title
;
 [tert-Butylcyanide &#x00B7; Lithium Bis(trimethylsilyl)amide]2, a Model
 of the Intermediate RCN. MR' Complex Formed in Reactions of Cyanides RCN
 with Organometallic Compounds R'M
;
_journal_coden_ASTM ACIEAY
_journal_issue 8
_journal_name_full
;
 Angewandte Chemie, International Edition in English
;
_journal_page_first 1171
_journal_page_last 1173
_journal_paper_doi 10.1002/anie.199311711
_journal_volume 32
_journal_year 1993
_chemical_formula_sum 'C22 H54 Li2 N4 Si4'
_space_group_IT_number 2
_symmetry_cell_setting triclinic
_symmetry_Int_Tables_number 2
_symmetry_space_group_name_Hall '-P 1'
_symmetry_space_group_name_H-M 'P -1'
_cell_angle_alpha 94.37(2)
_cell_angle_beta 100.10(2)
_cell_angle_gamma 100.94(2)
_cell_formula_units_Z 2
_cell_length_a 9.229(3)
_cell_length_b 13.091(2)
_cell_length_c 14.967(4)
_cod_database_code 1100364

loop_
_symmetry_equiv_pos_site_id
_symmetry_equiv_pos_as_xyz
1 x,y,z
2 -x,-y,-z

loop_
_atom_site_label
_atom_site_type_symbol
_atom_site_fract_x
_atom_site_fract_y
_atom_site_fract_z
N1 N 0.90441(37) 0.06958(25) 0.66313(22)
C1 C 0.96285(44) 0.00063(29) 0.66634(26)
C2 C 1.03982(53) -0.08801(32) 0.67081(34)
C3 C 0.92609(75) -0.18419(38) 0.66731(69)
H1 H 0.87653(75) -0.17807(38) 0.71816(69)
H2 H 0.85344(75) -0.19399(38) 0.61134(69)
H3 H 0.97398(75) -0.24316(38) 0.67089(69)
C4 C 1.15208(59) -0.07031(42) 0.76169(38)
H4 H 1.09667(59) -0.07408(42) 0.81038(38)
H5 H 1.21165(59) -0.12307(42) 0.76442(38)
H6 H 1.21679(59) -0.00243(42) 0.76786(38)
C5 C 1.13079(87) -0.08475(52) 0.59446(42)
H7 H 1.06442(87) -0.09585(52) 0.53596(42)
H8 H 1.19562(87) -0.01679(52) 0.60175(42)
H9 H 1.19048(87) -0.13744(52) 0.59831(42)
Li1 Li 0.79333(69) 0.18125(46) 0.70258(42)
N2 N 0.68763(31) 0.29141(21) 0.64849(18)
Si1 Si 0.50168(12) 0.25923(8) 0.59960(7)
C6 C 0.45808(53) 0.14522(34) 0.50895(32)
H10 H 0.51664(53) 0.16103(34) 0.46283(32)
H11 H 0.48215(53) 0.08471(34) 0.53574(32)
H12 H 0.35301(53) 0.13135(34) 0.48187(32)
C7 C 0.38303(44) 0.22197(32) 0.68695(29)
H13 H 0.40292(44) 0.27915(32) 0.73451(29)
H14 H 0.27845(44) 0.20758(32) 0.65868(29)
H15 H 0.40759(44) 0.16093(32) 0.71255(29)
C8 C 0.42268(47) 0.36740(32) 0.54712(30)
H16 H 0.44308(47) 0.42758(32) 0.59174(30)
H17 H 0.46905(47) 0.38529(32) 0.49623(30)
H18 H 0.31596(47) 0.34489(32) 0.52646(30)
Si2 Si 0.81721(12) 0.37319(8) 0.60552(7)
C9 C 0.77538(47) 0.37314(33) 0.47747(26)
H19 H 0.79124(47) 0.44413(33) 0.46306(26)
H20 H 0.84130(47) 0.33682(33) 0.45081(26)
H21 H 0.67281(47) 0.33886(33) 0.45345(26)
C10 C 0.84449(49) 0.51405(28) 0.65352(30)
H22 H 0.84763(49) 0.55773(28) 0.60491(30)
H23 H 0.76271(49) 0.52295(28) 0.68308(30)
H24 H 0.93748(49) 0.53339(28) 0.69707(30)
C11 C 1.00559(41) 0.33491(30) 0.63188(27)
H25 H 1.07889(41) 0.38336(30) 0.60946(27)
H26 H 1.03592(41) 0.33612(30) 0.69674(27)
H27 H 0.99787(41) 0.26562(30) 0.60281(27)
N3 N 0.60700(43) 0.43765(29) 0.82959(24)
C12 C 0.55275(48) 0.50902(33) 0.83204(29)
C13 C 0.48316(55) 0.59940(36) 0.83485(38)
C14 C 0.57476(82) 0.68420(47) 0.80075(84)
H28 H 0.57796(82) 0.66381(47) 0.73825(84)
H29 H 0.53234(82) 0.74555(47) 0.80436(84)
H30 H 0.67491(82) 0.69918(47) 0.83658(84)
C15 C 0.32546(59) 0.57063(44) 0.77842(40)
H31 H 0.33080(59) 0.55627(44) 0.71535(40)
H32 H 0.27216(59) 0.50914(44) 0.79871(40)
H33 H 0.27351(59) 0.62686(44) 0.78516(40)
C16 C 0.46473(95) 0.62412(65) 0.93245(49)
H34 H 0.56302(95) 0.64404(65) 0.97050(49)
H35 H 0.41155(95) 0.67990(65) 0.93786(49)
H36 H 0.41020(95) 0.56217(65) 0.95141(49)
Li2 Li 0.69024(76) 0.31267(48) 0.78485(42)
N4 N 0.79018(32) 0.20091(21) 0.83850(18)
Si3 Si 0.68489(12) 0.08840(8) 0.86039(7)
C17 C 0.79247(50) 0.00112(32) 0.92655(30)
H37 H 0.8470(5) 0.03899(32) 0.98376(30)
H38 H 0.72373(50) -0.05923(32) 0.9377(3)
H39 H 0.86184(50) -0.02085(32) 0.89209(30)
C18 C 0.58557(44) 0.00266(29) 0.75204(28)
H40 H 0.65828(44) -0.01159(29) 0.71671(28)
H41 H 0.53106(44) -0.06203(29) 0.76651(28)
H42 H 0.51676(44) 0.03820(29) 0.71742(28)
C19 C 0.53605(49) 0.11392(34) 0.92484(30)
H43 H 0.58183(49) 0.15726(34) 0.98114(30)
H44 H 0.46771(49) 0.14846(34) 0.88863(30)
H45 H 0.48202(49) 0.04823(34) 0.93772(30)
Si4 Si 0.95151(13) 0.26608(9) 0.91010(7)
C20 C 1.12194(45) 0.21484(37) 0.89139(31)
H46 H 1.18332(45) 0.21011(37) 0.94914(31)
H47 H 1.09004(45) 0.14662(37) 0.85739(31)
H48 H 1.17906(45) 0.26126(37) 0.85761(31)
C21 C 0.94711(54) 0.26747(36) 1.03558(27)
H49 H 1.03870(54) 0.25122(36) 1.06667(27)
H50 H 0.93829(54) 0.33548(36) 1.06002(27)
H51 H 0.86296(54) 0.21605(36) 1.04406(27)
C22 C 0.99063(52) 0.40752(31) 0.89110(28)
H52 H 1.08820(52) 0.44179(31) 0.92504(28)
H53 H 0.98725(52) 0.41312(31) 0.82722(28)
H54 H 0.91539(52) 0.44019(31) 0.91116(28)

loop_
_atom_type_symbol
_atom_type_radius_bond
C 0.68
H 0.23
Li 0.98
N 0.68
Si 1.20
